data_1551566
loop_
_publ_author_name
'MIKURIYA, Masahiro'
'KUSUNOKI, Koji'
'KOTERA, Takanori'
'YOSHIOKA, Daisuke'
'TAKEMURA, Shota'
'OGASAWARA, Kazuyoshi'

_publ_section_title
;
 Synthesis, Crystal Structure, and Relativistic DV-X\a Calculation of a
 \m-Oxido-\m-molybdato(VI)-bridged Dinuclear Oxidomolybdenum(V) Complex
 with 2-(3-Aminopropyl)aminoethanethiol
;
_journal_issue 0
_journal_name_full 'X-ray Structure Analysis Online'
_journal_page_first 19
_journal_paper_doi 10.2116/xraystruct.34.19
_journal_volume 34
_journal_year 2018
_chemical_formula_sum 'C12 H34 Mo3 N4 O9 S2'
_chemical_formula_weight 730.37
_space_group_crystal_system monoclinic
_space_group_IT_number 14
_space_group_name_Hall '-P 2yn'
_space_group_name_H-M_alt 'P 1 21/n 1'
_symmetry_space_group_name_Hall '-P 2yn'
_symmetry_space_group_name_H-M 'P 1 21/n 1'
_atom_sites_solution_hydrogens geom
_audit_creation_method SHELXL-2014/7
_cell_angle_alpha 90
_cell_angle_beta 90.192(2)
_cell_angle_gamma 90
_cell_formula_units_Z 4
_cell_length_a 16.558(3)
_cell_length_b 8.9725(13)
_cell_length_c 17.193(3)
_cell_measurement_reflns_used 15957
_cell_measurement_temperature 293(2)
_cell_measurement_theta_max 28.933
_cell_measurement_theta_min 2.369
_cell_volume 2554.3(7)
_computing_cell_refinement 'Bruker SMART'
_computing_data_collection 'Bruker SMART'
_computing_data_reduction 'Bruker SAINT'
_computing_publication_material 'SHELXL-2014/7 (Sheldrick, 2014)'
_computing_structure_refinement 'SHELXL-2014/7 (Sheldrick, 2014)'
_computing_structure_solution 'SHELXT 2014/5 (Sheldrick, 2014)'
_diffrn_ambient_temperature 293(2)
_diffrn_measured_fraction_theta_full 0.999
_diffrn_measured_fraction_theta_max 0.911
_diffrn_measurement_device_type 'CCD area detector'
_diffrn_measurement_method 'phi and omega scans'
_diffrn_radiation_type MoK\a
_diffrn_radiation_wavelength 0.71073
_diffrn_reflns_av_R_equivalents 0.0389
_diffrn_reflns_av_unetI/netI 0.0489
_diffrn_reflns_Laue_measured_fraction_full 0.999
_diffrn_reflns_Laue_measured_fraction_max 0.911
_diffrn_reflns_limit_h_max 20
_diffrn_reflns_limit_h_min -21
_diffrn_reflns_limit_k_max 10
_diffrn_reflns_limit_k_min -12
_diffrn_reflns_limit_l_max 22
_diffrn_reflns_limit_l_min -21
_diffrn_reflns_number 15957
_diffrn_reflns_point_group_measured_fraction_full 0.999
_diffrn_reflns_point_group_measured_fraction_max 0.911
_diffrn_reflns_theta_full 25.242
_diffrn_reflns_theta_max 28.933
_diffrn_reflns_theta_min 2.369
_diffrn_source 'sealed tube'
_exptl_absorpt_coefficient_mu 1.659
_exptl_absorpt_correction_T_max 0.879
_exptl_absorpt_correction_T_min 0.636
_exptl_absorpt_correction_type multi-scan
_exptl_absorpt_process_details SADABS
_exptl_crystal_colour reddish-brown
_exptl_crystal_density_diffrn 1.899
_exptl_crystal_description needle
_exptl_crystal_F_000 1456
_exptl_crystal_size_max 0.300
_exptl_crystal_size_mid 0.160
_exptl_crystal_size_min 0.080
_refine_diff_density_max 0.632
_refine_diff_density_min -0.449
_refine_diff_density_rms 0.111
_refine_ls_extinction_method none
_refine_ls_goodness_of_fit_ref 1.027
_refine_ls_hydrogen_treatment constr
_refine_ls_matrix_type full
_refine_ls_number_parameters 275
_refine_ls_number_reflns 6166
_refine_ls_number_restraints 0
_refine_ls_restrained_S_all 1.027
_refine_ls_R_factor_all 0.0448
_refine_ls_R_factor_gt 0.0331
_refine_ls_shift/su_max 0.002
_refine_ls_shift/su_mean 0.000
_refine_ls_structure_factor_coef Fsqd
_refine_ls_weighting_details 'w=1/[\s^2^(Fo^2^)+(0.0309P)^2^] where P=(Fo^2^+2Fc^2^)/3'
_refine_ls_weighting_scheme calc
_refine_ls_wR_factor_gt 0.0727
_refine_ls_wR_factor_ref 0.0768
_reflns_Friedel_coverage 0.000
_reflns_number_gt 5032
_reflns_number_total 6166
_reflns_threshold_expression 'I > 2\s(I)'
_cod_data_source_file 34_19_1.txt
_cod_data_source_block Mof5kk1m_0m
_cod_database_code 1551566
_shelx_shelxl_version_number 2014/7
_shelx_space_group_comment
;
The symmetry employed for this shelxl refinement is uniquely defined
by the following loop, which should always be used as a source of
symmetry information in preference to the above space-group names.
They are only intended as comments.
;
_shelx_estimated_absorpt_t_min 0.636
_shelx_estimated_absorpt_t_max 0.879

loop_
_space_group_symop_operation_xyz
'x, y, z'
'-x+1/2, y+1/2, -z+1/2'
'-x, -y, -z'
'x-1/2, -y-1/2, z-1/2'

loop_
_atom_site_label
_atom_site_type_symbol
_atom_site_fract_x
_atom_site_fract_y
_atom_site_fract_z
_atom_site_U_iso_or_equiv
_atom_site_adp_type
_atom_site_occupancy
_atom_site_site_symmetry_order
_atom_site_calc_flag
_atom_site_refinement_flags_posn
_atom_site_refinement_flags_adp
Mo1 Mo 0.45795(2) 0.38708(3) 0.83418(2) 0.02405(7) Uani 1 1 d . .
Mo2 Mo 0.33189(2) 0.52629(3) 0.67363(2) 0.02546(8) Uani 1 1 d . .
Mo3 Mo 0.54390(2) 0.47809(3) 0.65160(2) 0.02773(8) Uani 1 1 d . .
S1 S 0.50982(6) 0.63133(10) 0.85348(5) 0.0426(2) Uani 1 1 d . .
S2 S 0.34070(7) 0.27890(11) 0.62544(6) 0.0522(3) Uani 1 1 d . .
O1 O 0.40923(13) 0.3465(3) 0.91729(12) 0.0345(5) Uani 1 1 d . .
O2 O 0.23241(13) 0.5510(3) 0.69126(13) 0.0415(6) Uani 1 1 d . .
O3 O 0.37632(12) 0.4601(2) 0.76841(11) 0.0278(5) Uani 1 1 d . .
O4 O 0.53432(12) 0.3598(2) 0.73553(12) 0.0312(5) Uani 1 1 d . .
O5 O 0.45055(12) 0.5753(3) 0.63601(12) 0.0322(5) Uani 1 1 d . .
O6 O 0.61935(14) 0.6091(3) 0.66495(15) 0.0490(7) Uani 1 1 d . .
O7 O 0.56713(16) 0.3723(3) 0.57184(13) 0.0501(7) Uani 1 1 d . .
O8 O 0.5240(3) 0.9113(4) 0.6860(3) 0.0961(12) Uani 1 1 d . .
H8 H 0.5482 0.8325 0.6922 0.144 Uiso 1 1 calc R U
O9 O 0.7615(2) 0.7646(5) 0.6854(2) 0.0924(12) Uani 1 1 d . .
H9 H 0.7208 0.7209 0.6706 0.139 Uiso 1 1 calc R U
N1 N 0.43918(16) 0.1485(3) 0.80106(15) 0.0328(6) Uani 1 1 d . .
H1C H 0.3874 0.1364 0.7887 0.039 Uiso 1 1 calc R U
H1D H 0.4679 0.1304 0.7584 0.039 Uiso 1 1 calc R U
N2 N 0.57472(15) 0.3178(3) 0.88830(14) 0.0316(6) Uani 1 1 d . .
H2 H 0.6127 0.3024 0.8454 0.038 Uiso 1 1 calc R U
N3 N 0.34769(17) 0.7695(3) 0.70016(16) 0.0405(7) Uani 1 1 d . .
H3C H 0.3336 0.7845 0.7494 0.049 Uiso 1 1 calc R U
H3D H 0.4000 0.7911 0.6963 0.049 Uiso 1 1 calc R U
N4 N 0.31564(15) 0.5790(3) 0.54816(14) 0.0298(6) Uani 1 1 d . .
H4 H 0.3703 0.5866 0.5269 0.036 Uiso 1 1 calc R U
C1 C 0.4608(2) 0.0354(4) 0.8601(2) 0.0463(10) Uani 1 1 d . .
H1A H 0.4496 -0.0631 0.8394 0.056 Uiso 1 1 calc R U
H1B H 0.4274 0.0495 0.9058 0.056 Uiso 1 1 calc R U
C2 C 0.5490(2) 0.0441(4) 0.8836(3) 0.0532(11) Uani 1 1 d . .
H2A H 0.5625 -0.0455 0.9125 0.064 Uiso 1 1 calc R U
H2B H 0.5814 0.0443 0.8368 0.064 Uiso 1 1 calc R U
C3 C 0.5727(2) 0.1777(4) 0.9323(2) 0.0471(9) Uani 1 1 d . .
H3A H 0.5347 0.1879 0.9748 0.057 Uiso 1 1 calc R U
H3B H 0.6257 0.1600 0.9547 0.057 Uiso 1 1 calc R U
C4 C 0.6085(2) 0.4398(4) 0.9365(2) 0.0430(9) Uani 1 1 d . .
H4A H 0.6629 0.4144 0.9528 0.052 Uiso 1 1 calc R U
H4B H 0.5758 0.4526 0.9828 0.052 Uiso 1 1 calc R U
C5 C 0.6098(2) 0.5824(4) 0.8911(2) 0.0491(10) Uani 1 1 d . .
H5A H 0.6471 0.5724 0.8480 0.059 Uiso 1 1 calc R U
H5B H 0.6293 0.6622 0.9243 0.059 Uiso 1 1 calc R U
C6 C 0.3020(3) 0.8764(4) 0.6509(2) 0.0542(11) Uani 1 1 d . .
H6A H 0.3176 0.9771 0.6650 0.065 Uiso 1 1 calc R U
H6B H 0.2448 0.8656 0.6614 0.065 Uiso 1 1 calc R U
C7 C 0.3165(3) 0.8537(4) 0.5649(2) 0.0568(11) Uani 1 1 d . .
H7A H 0.2983 0.9423 0.5376 0.068 Uiso 1 1 calc R U
H7B H 0.3742 0.8450 0.5566 0.068 Uiso 1 1 calc R U
C8 C 0.2761(2) 0.7210(4) 0.5288(2) 0.0472(10) Uani 1 1 d . .
H8A H 0.2204 0.7173 0.5460 0.057 Uiso 1 1 calc R U
H8B H 0.2757 0.7331 0.4727 0.057 Uiso 1 1 calc R U
C9 C 0.2784(2) 0.4519(4) 0.5081(2) 0.0489(10) Uani 1 1 d . .
H9A H 0.2753 0.4722 0.4528 0.059 Uiso 1 1 calc R U
H9B H 0.2238 0.4377 0.5271 0.059 Uiso 1 1 calc R U
C10 C 0.3263(3) 0.3133(5) 0.5215(2) 0.0629(12) Uani 1 1 d . .
H10A H 0.3786 0.3229 0.4966 0.075 Uiso 1 1 calc R U
H10B H 0.2985 0.2292 0.4982 0.075 Uiso 1 1 calc R U
C11 C 0.5512(4) 0.9807(7) 0.6174(4) 0.117(2) Uani 1 1 d . .
H11A H 0.5422 0.9155 0.5739 0.175 Uiso 1 1 calc R U
H11B H 0.6078 1.0019 0.6220 0.175 Uiso 1 1 calc R U
H11C H 0.5220 1.0719 0.6095 0.175 Uiso 1 1 calc R U
C12 C 0.7466(3) 0.8322(8) 0.7560(3) 0.121(3) Uani 1 1 d . .
H12A H 0.7657 0.9332 0.7547 0.181 Uiso 1 1 calc R U
H12B H 0.7740 0.7787 0.7966 0.181 Uiso 1 1 calc R U
H12C H 0.6895 0.8318 0.7659 0.181 Uiso 1 1 calc R U

loop_
_atom_site_aniso_label
_atom_site_aniso_U_11
_atom_site_aniso_U_22
_atom_site_aniso_U_33
_atom_site_aniso_U_23
_atom_site_aniso_U_13
_atom_site_aniso_U_12
Mo1 0.02313(14) 0.02645(14) 0.02256(13) 0.00147(11) -0.00110(10) 0.00080(10)
Mo2 0.02175(14) 0.03076(15) 0.02386(14) 0.00261(11) -0.00051(10) 0.00148(10)
Mo3 0.02207(14) 0.03354(16) 0.02759(15) 0.00282(11) 0.00402(11) -0.00002(11)
S1 0.0490(6) 0.0287(5) 0.0499(5) -0.0017(4) -0.0036(4) -0.0024(4)
S2 0.0825(8) 0.0289(5) 0.0452(5) 0.0006(4) -0.0022(5) -0.0051(5)
O1 0.0355(12) 0.0405(14) 0.0274(11) 0.0013(10) 0.0006(9) -0.0013(10)
O2 0.0240(12) 0.0629(17) 0.0377(13) 0.0084(12) -0.0001(10) 0.0052(11)
O3 0.0252(11) 0.0329(12) 0.0253(11) 0.0018(9) 0.0007(8) 0.0028(9)
O4 0.0264(11) 0.0368(13) 0.0305(11) 0.0053(10) 0.0038(9) 0.0039(9)
O5 0.0244(11) 0.0403(13) 0.0319(12) 0.0092(10) 0.0026(9) 0.0016(9)
O6 0.0351(14) 0.0580(17) 0.0539(16) 0.0111(14) -0.0027(11) -0.0158(12)
O7 0.0602(17) 0.0515(16) 0.0387(14) -0.0027(12) 0.0202(12) 0.0040(13)
O8 0.101(3) 0.072(3) 0.115(3) -0.002(2) 0.012(2) 0.004(2)
O9 0.059(2) 0.120(3) 0.098(3) -0.030(2) 0.0196(19) -0.042(2)
N1 0.0313(14) 0.0291(15) 0.0380(15) -0.0030(12) 0.0002(12) -0.0029(11)
N2 0.0283(14) 0.0354(16) 0.0311(14) -0.0007(12) -0.0058(11) -0.0001(11)
N3 0.0421(17) 0.0365(17) 0.0430(16) -0.0073(14) 0.0026(13) 0.0028(13)
N4 0.0257(13) 0.0368(15) 0.0267(13) 0.0018(12) -0.0014(10) 0.0023(11)
C1 0.054(2) 0.0252(19) 0.060(3) 0.0076(17) -0.0079(19) -0.0020(16)
C2 0.051(2) 0.031(2) 0.078(3) 0.011(2) -0.014(2) 0.0087(17)
C3 0.042(2) 0.047(2) 0.052(2) 0.0152(19) -0.0141(17) 0.0053(17)
C4 0.0343(19) 0.049(2) 0.046(2) -0.0079(18) -0.0123(16) -0.0024(16)
C5 0.043(2) 0.045(2) 0.059(2) -0.005(2) -0.0088(18) -0.0134(18)
C6 0.075(3) 0.036(2) 0.052(2) -0.0006(19) 0.007(2) 0.018(2)
C7 0.080(3) 0.039(2) 0.052(2) 0.0150(19) 0.011(2) 0.021(2)
C8 0.049(2) 0.060(3) 0.0336(19) 0.0088(18) 0.0020(16) 0.0230(19)
C9 0.051(2) 0.063(3) 0.0327(19) -0.0004(18) -0.0086(16) -0.012(2)
C10 0.100(4) 0.043(2) 0.045(2) -0.012(2) 0.000(2) -0.013(2)
C11 0.140(6) 0.104(5) 0.107(5) 0.020(4) 0.032(4) -0.006(4)
C12 0.089(4) 0.164(7) 0.109(5) -0.050(5) 0.019(4) -0.068(4)

loop_
_atom_type_symbol
_atom_type_description
_atom_type_scat_dispersion_real
_atom_type_scat_dispersion_imag
_atom_type_scat_source
C C 0.0033 0.0016 'International Tables Vol C Tables 4.2.6.8 and 6.1.1.4'
H H 0.0000 0.0000 'International Tables Vol C Tables 4.2.6.8 and 6.1.1.4'
N N 0.0061 0.0033 'International Tables Vol C Tables 4.2.6.8 and 6.1.1.4'
O O 0.0106 0.0060 'International Tables Vol C Tables 4.2.6.8 and 6.1.1.4'
S S 0.1246 0.1234 'International Tables Vol C Tables 4.2.6.8 and 6.1.1.4'
Mo Mo -1.6832 0.6857 'International Tables Vol C Tables 4.2.6.8 and 6.1.1.4'

loop_
_geom_angle_atom_site_label_1
_geom_angle_atom_site_label_2
_geom_angle_atom_site_label_3
_geom_angle
O1 Mo1 O3 103.92(10)
O1 Mo1 O4 159.62(10)
O3 Mo1 O4 89.35(8)
O1 Mo1 N2 90.16(10)
O3 Mo1 N2 165.83(9)
O4 Mo1 N2 77.55(9)
O1 Mo1 N1 86.72(10)
O3 Mo1 N1 94.67(9)
O4 Mo1 N1 76.70(9)
N2 Mo1 N1 87.64(10)
O1 Mo1 S1 104.76(8)
O3 Mo1 S1 91.23(7)
O4 Mo1 S1 90.11(6)
N2 Mo1 S1 83.49(7)
N1 Mo1 S1 165.46(7)
O2 Mo2 O3 105.34(10)
O2 Mo2 O5 159.00(11)
O3 Mo2 O5 88.26(8)
O2 Mo2 N4 91.79(10)
O3 Mo2 N4 162.32(9)
O5 Mo2 N4 76.63(9)
O2 Mo2 N3 87.08(12)
O3 Mo2 N3 94.94(10)
O5 Mo2 N3 75.67(10)
N4 Mo2 N3 90.23(10)
O2 Mo2 S2 104.26(9)
O3 Mo2 S2 89.01(7)
O5 Mo2 S2 91.68(7)
N4 Mo2 S2 82.39(7)
N3 Mo2 S2 166.59(8)
O7 Mo3 O6 108.59(13)
O7 Mo3 O5 110.21(11)
O6 Mo3 O5 108.13(12)
O7 Mo3 O4 109.62(11)
O6 Mo3 O4 111.10(10)
O5 Mo3 O4 109.17(9)
C5 S1 Mo1 98.89(13)
C10 S2 Mo2 100.10(13)
Mo1 O3 Mo2 155.54(12)
Mo3 O4 Mo1 128.63(11)
Mo3 O5 Mo2 130.82(11)
C11 O8 H8 109.5
C12 O9 H9 109.5
C1 N1 Mo1 116.7(2)
C1 N1 H1C 108.1
Mo1 N1 H1C 108.1
C1 N1 H1D 108.1
Mo1 N1 H1D 108.1
H1C N1 H1D 107.3
C3 N2 C4 110.7(3)
C3 N2 Mo1 115.7(2)
C4 N2 Mo1 110.6(2)
C3 N2 H2 106.4
C4 N2 H2 106.4
Mo1 N2 H2 106.4
C6 N3 Mo2 117.0(2)
C6 N3 H3C 108.1
Mo2 N3 H3C 108.1
C6 N3 H3D 108.1
Mo2 N3 H3D 108.1
H3C N3 H3D 107.3
C9 N4 C8 112.4(3)
C9 N4 Mo2 109.8(2)
C8 N4 Mo2 117.2(2)
C9 N4 H4 105.5
C8 N4 H4 105.5
Mo2 N4 H4 105.5
N1 C1 C2 112.3(3)
N1 C1 H1A 109.2
C2 C1 H1A 109.2
N1 C1 H1B 109.2
C2 C1 H1B 109.2
H1A C1 H1B 107.9
C3 C2 C1 115.9(3)
C3 C2 H2A 108.3
C1 C2 H2A 108.3
C3 C2 H2B 108.3
C1 C2 H2B 108.3
H2A C2 H2B 107.4
N2 C3 C2 113.5(3)
N2 C3 H3A 108.9
C2 C3 H3A 108.9
N2 C3 H3B 108.9
C2 C3 H3B 108.9
H3A C3 H3B 107.7
N2 C4 C5 110.2(3)
N2 C4 H4A 109.6
C5 C4 H4A 109.6
N2 C4 H4B 109.6
C5 C4 H4B 109.6
H4A C4 H4B 108.1
C4 C5 S1 111.9(3)
C4 C5 H5A 109.2
S1 C5 H5A 109.2
C4 C5 H5B 109.2
S1 C5 H5B 109.2
H5A C5 H5B 107.9
N3 C6 C7 112.9(3)
N3 C6 H6A 109.0
C7 C6 H6A 109.0
N3 C6 H6B 109.0
C7 C6 H6B 109.0
H6A C6 H6B 107.8
C8 C7 C6 116.1(4)
C8 C7 H7A 108.3
C6 C7 H7A 108.3
C8 C7 H7B 108.3
C6 C7 H7B 108.3
H7A C7 H7B 107.4
N4 C8 C7 113.4(3)
N4 C8 H8A 108.9
C7 C8 H8A 108.9
N4 C8 H8B 108.9
C7 C8 H8B 108.9
H8A C8 H8B 107.7
N4 C9 C10 110.6(3)
N4 C9 H9A 109.5
C10 C9 H9A 109.5
N4 C9 H9B 109.5
C10 C9 H9B 109.5
H9A C9 H9B 108.1
C9 C10 S2 111.0(3)
C9 C10 H10A 109.4
S2 C10 H10A 109.4
C9 C10 H10B 109.4
S2 C10 H10B 109.4
H10A C10 H10B 108.0
O8 C11 H11A 109.5
O8 C11 H11B 109.5
H11A C11 H11B 109.5
O8 C11 H11C 109.5
H11A C11 H11C 109.5
H11B C11 H11C 109.5
O9 C12 H12A 109.5
O9 C12 H12B 109.5
H12A C12 H12B 109.5
O9 C12 H12C 109.5
H12A C12 H12C 109.5
H12B C12 H12C 109.5

loop_
_geom_bond_atom_site_label_1
_geom_bond_atom_site_label_2
_geom_bond_distance
Mo1 O1 1.683(2)
Mo1 O3 1.877(2)
Mo1 O4 2.133(2)
Mo1 N2 2.231(2)
Mo1 N1 2.236(3)
Mo1 S1 2.3767(10)
Mo2 O2 1.690(2)
Mo2 O3 1.882(2)
Mo2 O5 2.117(2)
Mo2 N4 2.224(2)
Mo2 N3 2.244(3)
Mo2 S2 2.3740(11)
Mo3 O7 1.713(2)
Mo3 O6 1.730(2)
Mo3 O5 1.794(2)
Mo3 O4 1.799(2)
S1 C5 1.829(4)
S2 C10 1.828(4)
O8 C11 1.409(6)
O8 H8 0.8200
O9 C12 1.381(6)
O9 H9 0.8200
N1 C1 1.479(4)
N1 H1C 0.8900
N1 H1D 0.8900
N2 C3 1.468(4)
N2 C4 1.482(4)
N2 H2 0.9800
N3 C6 1.485(5)
N3 H3C 0.8900
N3 H3D 0.8900
N4 C9 1.467(4)
N4 C8 1.470(4)
N4 H4 0.9800
C1 C2 1.515(5)
C1 H1A 0.9700
C1 H1B 0.9700
C2 C3 1.513(5)
C2 H2A 0.9700
C2 H2B 0.9700
C3 H3A 0.9700
C3 H3B 0.9700
C4 C5 1.499(5)
C4 H4A 0.9700
C4 H4B 0.9700
C5 H5A 0.9700
C5 H5B 0.9700
C6 C7 1.513(5)
C6 H6A 0.9700
C6 H6B 0.9700
C7 C8 1.499(6)
C7 H7A 0.9700
C7 H7B 0.9700
C8 H8A 0.9700
C8 H8B 0.9700
C9 C10 1.493(6)
C9 H9A 0.9700
C9 H9B 0.9700
C10 H10A 0.9700
C10 H10B 0.9700
C11 H11A 0.9600
C11 H11B 0.9600
C11 H11C 0.9600
C12 H12A 0.9600
C12 H12B 0.9600
C12 H12C 0.9600
